data_7231672
loop_
_publ_author_name
'Kundu, Anu'
'Karthikeyan, Subramanian'
'Sagara, Yoshimitsu'
'Moon, Dohyun'
'Anthony, Savarimuthu Philip'

_publ_section_title
;
 Unusual fluorescent photoswitching of imidazole derivatives: the role of
 molecular conformation and twist angle controlled organic solid state
 fluorescence.
;
_journal_issue 43
_journal_name_full 'Physical chemistry chemical physics : PCCP'
_journal_page_first 27385
_journal_page_last 27393
_journal_paper_doi 10.1039/c8cp05355c
_journal_volume 20
_journal_year 2018
_chemical_formula_moiety 'C39 H27 N3'
_chemical_formula_sum 'C39 H27 N3'
_chemical_formula_weight 537.63
_space_group_crystal_system monoclinic
_space_group_IT_number 14
_space_group_name_Hall '-P 2ybc'
_space_group_name_H-M_alt 'P 1 21/c 1'
_symmetry_space_group_name_Hall '-P 2ybc'
_symmetry_space_group_name_H-M 'P 1 21/c 1'
_atom_sites_solution_hydrogens geom
_audit_creation_method SHELXL-2017/1
_cell_angle_alpha 90
_cell_angle_beta 105.94(3)
_cell_angle_gamma 90
_cell_formula_units_Z 4
_cell_length_a 17.587(4)
_cell_length_b 7.7400(15)
_cell_length_c 21.032(4)
_cell_measurement_reflns_used 56229
_cell_measurement_temperature 100(2)
_cell_measurement_theta_max 33.749
_cell_measurement_theta_min 0.401
_cell_volume 2752.9(11)
_computing_cell_refinement '<i>HKL3000sm</i>(Otwinowski & Minor, 1997)'
_computing_data_collection '<i>PAL BL2D-SMDC Program</i>(Shin et. al, 2016)'
_computing_data_reduction '<i>HKL3000sm</i>(Otwinowski & Minor, 1997)'
_computing_molecular_graphics '<i>DIAMOND 4</i>(Putz & Brandenburg, 2014)'
_computing_publication_material '<i>enCifer 1.6</i>'
_computing_structure_refinement '<i>SHELXL-2017</i> (Sheldrick, 2015)'
_computing_structure_solution '<i>SHELXT-2014</i> (Sheldrick, 2015)'
_diffrn_ambient_temperature 100(2)
_diffrn_measured_fraction_theta_full 0.977
_diffrn_measured_fraction_theta_max 0.972
_diffrn_measurement_device_type 'ADSC Q210 CCD area detector'
_diffrn_measurement_method 'omega scan'
_diffrn_radiation_type synchrotron
_diffrn_radiation_wavelength 0.700
_diffrn_reflns_av_R_equivalents 0.0788
_diffrn_reflns_av_unetI/netI 0.0615
_diffrn_reflns_Laue_measured_fraction_full 0.977
_diffrn_reflns_Laue_measured_fraction_max 0.972
_diffrn_reflns_limit_h_max 23
_diffrn_reflns_limit_h_min -23
_diffrn_reflns_limit_k_max 10
_diffrn_reflns_limit_k_min -10
_diffrn_reflns_limit_l_max 28
_diffrn_reflns_limit_l_min -28
_diffrn_reflns_number 23783
_diffrn_reflns_point_group_measured_fraction_full 0.977
_diffrn_reflns_point_group_measured_fraction_max 0.972
_diffrn_reflns_theta_full 24.835
_diffrn_reflns_theta_max 28.000
_diffrn_reflns_theta_min 2.012
_diffrn_source 'PLSII 2D bending magnet'
_exptl_absorpt_coefficient_mu 0.073
_exptl_absorpt_correction_T_max 1.000
_exptl_absorpt_correction_T_min 0.802
_exptl_absorpt_correction_type empirical
_exptl_absorpt_process_details '<i>HKL3000sm Scalepack(Otwinowski & Minor, 1997)</i>'
_exptl_crystal_colour colorless
_exptl_crystal_density_diffrn 1.297
_exptl_crystal_description needle
_exptl_crystal_F_000 1128
_exptl_crystal_size_max 0.110
_exptl_crystal_size_mid 0.010
_exptl_crystal_size_min 0.009
_refine_diff_density_max 0.506
_refine_diff_density_min -0.330
_refine_diff_density_rms 0.066
_refine_ls_extinction_coef 0.029(3)
_refine_ls_extinction_expression Fc^*^=kFc[1+0.001xFc^2^\l^3^/sin(2\q)]^-1/4^
_refine_ls_extinction_method 'SHELXL-2017/1 (Sheldrick 2017)'
_refine_ls_goodness_of_fit_ref 1.062
_refine_ls_hydrogen_treatment constr
_refine_ls_matrix_type full
_refine_ls_number_parameters 380
_refine_ls_number_reflns 6767
_refine_ls_number_restraints 0
_refine_ls_restrained_S_all 1.062
_refine_ls_R_factor_all 0.0892
_refine_ls_R_factor_gt 0.0628
_refine_ls_shift/su_max 0.000
_refine_ls_shift/su_mean 0.000
_refine_ls_structure_factor_coef Fsqd
_refine_ls_weighting_details 'w=1/[\s^2^(Fo^2^)+(0.1069P)^2^] where P=(Fo^2^+2Fc^2^)/3'
_refine_ls_weighting_scheme calc
_refine_ls_wR_factor_gt 0.1646
_refine_ls_wR_factor_ref 0.1795
_reflns_Friedel_coverage 0.000
_reflns_number_gt 4696
_reflns_number_total 6767
_reflns_threshold_expression 'I > 2\s(I)'
_cod_data_source_file c8cp05355c5.cif
_cod_data_source_block SPA198
_cod_depositor_comments 'Adding full bibliography for 7231668--7231672.cif.'
_cod_original_cell_volume 2752.8(10)
_cod_database_code 7231672
_shelx_shelxl_version_number 2017/1
_shelx_space_group_comment
;
The symmetry employed for this shelxl refinement is uniquely defined
by the following loop, which should always be used as a source of
symmetry information in preference to the above space-group names.
They are only intended as comments.
;
_shelx_estimated_absorpt_t_min 0.992
_shelx_estimated_absorpt_t_max 0.999

loop_
_space_group_symop_operation_xyz
'x, y, z'
'-x, y+1/2, -z+1/2'
'-x, -y, -z'
'x, -y-1/2, z-1/2'

loop_
_atom_site_label
_atom_site_type_symbol
_atom_site_fract_x
_atom_site_fract_y
_atom_site_fract_z
_atom_site_U_iso_or_equiv
_atom_site_adp_type
_atom_site_occupancy
_atom_site_site_symmetry_order
_atom_site_calc_flag
_atom_site_refinement_flags_posn
_atom_site_refinement_flags_adp
N1 N 0.17702(8) 0.73677(18) 0.50406(7) 0.0244(3) Uani 1 1 d . .
N2 N 0.52801(8) 0.73080(18) 0.44564(8) 0.0229(3) Uani 1 1 d . .
N3 N 0.55769(8) 0.77701(19) 0.55512(8) 0.0250(3) Uani 1 1 d . .
C1 C 0.15372(10) 0.7755(2) 0.56203(9) 0.0245(4) Uani 1 1 d . .
C2 C 0.19627(10) 0.7143(2) 0.62412(10) 0.0295(4) Uani 1 1 d . .
H2 H 0.240862 0.641677 0.628038 0.035 Uiso 1 1 calc R U
C3 C 0.17347(12) 0.7595(3) 0.68012(10) 0.0347(5) Uani 1 1 d . .
H3 H 0.203156 0.719187 0.722297 0.042 Uiso 1 1 calc R U
C4 C 0.10754(12) 0.8634(3) 0.67491(10) 0.0375(5) Uani 1 1 d . .
H4 H 0.092650 0.896028 0.713350 0.045 Uiso 1 1 calc R U
C5 C 0.06400(11) 0.9184(3) 0.61329(10) 0.0334(4) Uani 1 1 d . .
H5 H 0.017814 0.985946 0.609282 0.040 Uiso 1 1 calc R U
C6 C 0.08682(10) 0.8764(2) 0.55717(9) 0.0278(4) Uani 1 1 d . .
H6 H 0.056644 0.916675 0.515137 0.033 Uiso 1 1 calc R U
C7 C 0.11630(9) 0.7058(2) 0.44441(9) 0.0240(4) Uani 1 1 d . .
C8 C 0.11568(10) 0.7891(2) 0.38556(9) 0.0275(4) Uani 1 1 d . .
H8 H 0.156463 0.868562 0.384472 0.033 Uiso 1 1 calc R U
C9 C 0.05581(11) 0.7562(2) 0.32874(10) 0.0317(4) Uani 1 1 d . .
H9 H 0.056153 0.812339 0.288649 0.038 Uiso 1 1 calc R U
C10 C -0.00494(10) 0.6419(3) 0.32958(10) 0.0321(4) Uani 1 1 d . .
H10 H -0.045967 0.619800 0.290387 0.039 Uiso 1 1 calc R U
C11 C -0.00484(10) 0.5605(2) 0.38848(10) 0.0306(4) Uani 1 1 d . .
H11 H -0.046319 0.483098 0.389707 0.037 Uiso 1 1 calc R U
C12 C 0.05555(9) 0.5918(2) 0.44552(9) 0.0274(4) Uani 1 1 d . .
H12 H 0.055398 0.534957 0.485529 0.033 Uiso 1 1 calc R U
C13 C 0.25700(9) 0.7395(2) 0.50321(9) 0.0228(4) Uani 1 1 d . .
C14 C 0.31378(9) 0.8339(2) 0.54992(9) 0.0237(4) Uani 1 1 d . .
H14 H 0.298665 0.897819 0.583050 0.028 Uiso 1 1 calc R U
C15 C 0.39166(9) 0.8348(2) 0.54811(9) 0.0233(4) Uani 1 1 d . .
H15 H 0.429675 0.897055 0.580956 0.028 Uiso 1 1 calc R U
C16 C 0.41595(10) 0.7463(2) 0.49906(9) 0.0237(4) Uani 1 1 d . .
C17 C 0.35900(9) 0.6521(2) 0.45273(9) 0.0252(4) Uani 1 1 d . .
H17 H 0.373965 0.589634 0.419192 0.030 Uiso 1 1 calc R U
C18 C 0.28097(10) 0.6482(2) 0.45488(9) 0.0247(4) Uani 1 1 d . .
H18 H 0.243316 0.582435 0.423030 0.030 Uiso 1 1 calc R U
C19 C 0.49990(10) 0.7521(2) 0.50039(9) 0.0228(4) Uani 1 1 d . .
C20 C 0.48228(10) 0.7079(2) 0.37790(10) 0.0274(4) Uani 1 1 d . .
C21 C 0.48201(10) 0.5475(3) 0.34820(10) 0.0319(4) Uani 1 1 d . .
H21 H 0.510963 0.453781 0.372403 0.038 Uiso 1 1 calc R U
C22 C 0.43912(12) 0.5261(3) 0.28301(11) 0.0400(5) Uani 1 1 d . .
H22 H 0.439089 0.417460 0.261988 0.048 Uiso 1 1 calc R U
C23 C 0.39608(12) 0.6628(3) 0.24815(11) 0.0445(5) Uani 1 1 d . .
H23 H 0.366616 0.647248 0.203349 0.053 Uiso 1 1 calc R U
C24 C 0.39584(12) 0.8218(3) 0.27834(11) 0.0422(5) Uani 1 1 d . .
H24 H 0.365948 0.914713 0.254311 0.051 Uiso 1 1 calc R U
C25 C 0.43911(10) 0.8456(3) 0.34349(10) 0.0325(4) Uani 1 1 d . .
H25 H 0.439302 0.954489 0.364386 0.039 Uiso 1 1 calc R U
C26 C 0.60965(10) 0.7433(2) 0.46798(9) 0.0223(4) Uani 1 1 d . .
C27 C 0.67008(10) 0.7389(2) 0.43370(9) 0.0232(4) Uani 1 1 d . .
C28 C 0.65478(11) 0.7348(2) 0.36412(10) 0.0278(4) Uani 1 1 d . .
H28 H 0.601765 0.726893 0.337286 0.033 Uiso 1 1 calc R U
C29 C 0.71579(11) 0.7422(2) 0.33463(10) 0.0295(4) Uani 1 1 d . .
H29 H 0.704533 0.741345 0.287794 0.035 Uiso 1 1 calc R U
C30 C 0.79375(10) 0.7508(2) 0.37340(10) 0.0294(4) Uani 1 1 d . .
H30 H 0.835742 0.754018 0.353065 0.035 Uiso 1 1 calc R U
C31 C 0.81004(10) 0.7548(2) 0.44147(10) 0.0270(4) Uani 1 1 d . .
H31 H 0.863573 0.759902 0.467341 0.032 Uiso 1 1 calc R U
C32 C 0.74968(10) 0.7514(2) 0.47361(9) 0.0233(4) Uani 1 1 d . .
C33 C 0.76786(10) 0.7658(2) 0.54571(9) 0.0238(4) Uani 1 1 d . .
C34 C 0.84583(10) 0.7616(2) 0.58716(10) 0.0275(4) Uani 1 1 d . .
H34 H 0.888583 0.754444 0.567792 0.033 Uiso 1 1 calc R U
C35 C 0.86170(11) 0.7675(3) 0.65474(10) 0.0340(5) Uani 1 1 d . .
H35 H 0.914821 0.760448 0.681415 0.041 Uiso 1 1 calc R U
C36 C 0.79996(11) 0.7838(3) 0.68468(10) 0.0385(5) Uani 1 1 d . .
H36 H 0.811166 0.790079 0.731459 0.046 Uiso 1 1 calc R U
C37 C 0.72304(11) 0.7908(3) 0.64584(10) 0.0335(4) Uani 1 1 d . .
H37 H 0.681172 0.802907 0.666001 0.040 Uiso 1 1 calc R U
C38 C 0.70582(10) 0.7802(2) 0.57671(9) 0.0248(4) Uani 1 1 d . .
C39 C 0.62632(10) 0.7708(2) 0.53520(9) 0.0235(4) Uani 1 1 d . .

loop_
_atom_site_aniso_label
_atom_site_aniso_U_11
_atom_site_aniso_U_22
_atom_site_aniso_U_33
_atom_site_aniso_U_23
_atom_site_aniso_U_13
_atom_site_aniso_U_12
N1 0.0128(6) 0.0283(8) 0.0353(8) -0.0021(6) 0.0118(6) -0.0001(6)
N2 0.0143(7) 0.0226(7) 0.0348(8) 0.0000(6) 0.0119(6) 0.0011(5)
N3 0.0165(7) 0.0249(7) 0.0370(8) 0.0006(6) 0.0129(6) 0.0021(6)
C1 0.0165(8) 0.0243(9) 0.0364(10) -0.0026(7) 0.0134(7) -0.0052(7)
C2 0.0193(8) 0.0316(10) 0.0400(10) 0.0030(8) 0.0123(7) -0.0037(8)
C3 0.0290(10) 0.0418(12) 0.0353(10) 0.0027(8) 0.0121(8) -0.0112(8)
C4 0.0357(10) 0.0417(12) 0.0425(11) -0.0082(9) 0.0232(9) -0.0127(9)
C5 0.0252(9) 0.0321(10) 0.0502(12) -0.0059(8) 0.0229(8) -0.0021(8)
C6 0.0199(8) 0.0276(9) 0.0394(10) 0.0004(7) 0.0142(7) 0.0002(7)
C7 0.0154(7) 0.0241(8) 0.0352(9) -0.0015(7) 0.0115(7) 0.0048(7)
C8 0.0221(8) 0.0256(9) 0.0394(10) 0.0018(7) 0.0160(7) 0.0042(7)
C9 0.0293(10) 0.0345(10) 0.0336(10) 0.0010(8) 0.0124(8) 0.0103(8)
C10 0.0227(8) 0.0360(10) 0.0367(10) -0.0057(8) 0.0066(7) 0.0056(8)
C11 0.0179(8) 0.0300(10) 0.0452(11) -0.0031(8) 0.0108(7) 0.0008(7)
C12 0.0179(8) 0.0283(9) 0.0383(10) 0.0004(7) 0.0117(7) 0.0009(7)
C13 0.0141(7) 0.0196(8) 0.0377(10) 0.0018(6) 0.0123(7) 0.0001(6)
C14 0.0186(8) 0.0196(8) 0.0355(9) 0.0005(7) 0.0117(7) 0.0005(7)
C15 0.0165(7) 0.0206(8) 0.0338(9) 0.0001(7) 0.0084(6) -0.0003(7)
C16 0.0162(8) 0.0189(8) 0.0386(10) 0.0023(7) 0.0120(7) 0.0013(6)
C17 0.0198(8) 0.0214(8) 0.0381(10) -0.0020(7) 0.0142(7) 0.0005(7)
C18 0.0185(8) 0.0201(8) 0.0375(9) -0.0027(7) 0.0110(7) -0.0011(7)
C19 0.0182(8) 0.0194(8) 0.0341(9) 0.0005(6) 0.0128(7) 0.0007(6)
C20 0.0172(8) 0.0297(9) 0.0393(10) 0.0020(7) 0.0144(7) -0.0002(7)
C21 0.0233(8) 0.0324(10) 0.0434(11) -0.0023(8) 0.0151(8) -0.0007(8)
C22 0.0303(10) 0.0439(12) 0.0493(13) -0.0104(9) 0.0168(9) -0.0051(9)
C23 0.0326(10) 0.0588(15) 0.0391(12) -0.0050(10) 0.0047(9) -0.0010(10)
C24 0.0295(10) 0.0506(13) 0.0450(12) 0.0074(10) 0.0077(9) 0.0033(10)
C25 0.0245(9) 0.0306(10) 0.0437(11) 0.0014(8) 0.0114(8) 0.0016(8)
C26 0.0138(7) 0.0202(8) 0.0343(9) -0.0007(6) 0.0088(7) -0.0001(6)
C27 0.0166(8) 0.0190(8) 0.0364(10) 0.0005(6) 0.0114(7) 0.0009(6)
C28 0.0194(8) 0.0297(10) 0.0357(10) -0.0011(7) 0.0097(7) 0.0002(7)
C29 0.0233(9) 0.0341(10) 0.0343(10) -0.0006(7) 0.0135(8) 0.0012(7)
C30 0.0185(8) 0.0325(10) 0.0417(11) 0.0008(8) 0.0158(8) 0.0006(7)
C31 0.0188(8) 0.0237(9) 0.0413(10) 0.0006(7) 0.0127(7) 0.0005(7)
C32 0.0172(8) 0.0185(8) 0.0366(10) -0.0002(6) 0.0113(7) -0.0001(6)
C33 0.0167(8) 0.0203(8) 0.0360(10) 0.0002(7) 0.0098(7) -0.0005(6)
C34 0.0156(8) 0.0270(9) 0.0413(10) -0.0004(7) 0.0104(7) -0.0002(7)
C35 0.0177(8) 0.0445(12) 0.0381(11) -0.0003(8) 0.0050(8) -0.0006(8)
C36 0.0239(9) 0.0591(14) 0.0331(10) -0.0015(9) 0.0092(8) -0.0001(9)
C37 0.0196(8) 0.0456(11) 0.0377(10) -0.0022(8) 0.0119(7) 0.0000(8)
C38 0.0163(8) 0.0235(9) 0.0360(10) 0.0004(7) 0.0097(7) -0.0004(7)
C39 0.0147(8) 0.0217(8) 0.0373(10) 0.0021(7) 0.0126(7) 0.0002(6)

loop_
_atom_type_symbol
_atom_type_description
_atom_type_scat_dispersion_real
_atom_type_scat_dispersion_imag
_atom_type_scat_source
C C 0.0030 0.0016 'International Tables Vol C Tables 4.2.6.8 and 6.1.1.4'
H H 0.0000 0.0000 'International Tables Vol C Tables 4.2.6.8 and 6.1.1.4'
N N 0.0059 0.0032 'International Tables Vol C Tables 4.2.6.8 and 6.1.1.4'

loop_
_geom_angle_atom_site_label_1
_geom_angle_atom_site_label_2
_geom_angle_atom_site_label_3
_geom_angle
C13 N1 C1 122.07(15)
C13 N1 C7 119.94(14)
C1 N1 C7 117.85(13)
C19 N2 C26 106.48(15)
C19 N2 C20 127.42(14)
C26 N2 C20 126.04(15)
C19 N3 C39 104.89(15)
C6 C1 C2 118.93(17)
C6 C1 N1 119.51(16)
C2 C1 N1 121.57(16)
C3 C2 C1 120.11(18)
C3 C2 H2 119.9
C1 C2 H2 119.9
C2 C3 C4 120.50(19)
C2 C3 H3 119.8
C4 C3 H3 119.8
C5 C4 C3 119.25(18)
C5 C4 H4 120.4
C3 C4 H4 120.4
C4 C5 C6 120.79(18)
C4 C5 H5 119.6
C6 C5 H5 119.6
C5 C6 C1 120.37(18)
C5 C6 H6 119.8
C1 C6 H6 119.8
C12 C7 C8 119.33(17)
C12 C7 N1 119.00(16)
C8 C7 N1 121.66(16)
C9 C8 C7 120.09(17)
C9 C8 H8 120.0
C7 C8 H8 120.0
C8 C9 C10 120.77(18)
C8 C9 H9 119.6
C10 C9 H9 119.6
C11 C10 C9 119.12(18)
C11 C10 H10 120.4
C9 C10 H10 120.4
C12 C11 C10 120.35(17)
C12 C11 H11 119.8
C10 C11 H11 119.8
C11 C12 C7 120.33(17)
C11 C12 H12 119.8
C7 C12 H12 119.8
C18 C13 C14 118.42(15)
C18 C13 N1 120.22(15)
C14 C13 N1 121.35(15)
C15 C14 C13 120.36(16)
C15 C14 H14 119.8
C13 C14 H14 119.8
C14 C15 C16 121.59(16)
C14 C15 H15 119.2
C16 C15 H15 119.2
C17 C16 C15 117.68(15)
C17 C16 C19 123.63(16)
C15 C16 C19 118.65(16)
C18 C17 C16 121.05(16)
C18 C17 H17 119.5
C16 C17 H17 119.5
C17 C18 C13 120.86(16)
C17 C18 H18 119.6
C13 C18 H18 119.6
N3 C19 N2 112.14(15)
N3 C19 C16 123.25(16)
N2 C19 C16 124.60(16)
C21 C20 C25 121.12(19)
C21 C20 N2 119.09(16)
C25 C20 N2 119.79(17)
C22 C21 C20 119.15(19)
C22 C21 H21 120.4
C20 C21 H21 120.4
C21 C22 C23 120.2(2)
C21 C22 H22 119.9
C23 C22 H22 119.9
C24 C23 C22 120.3(2)
C24 C23 H23 119.8
C22 C23 H23 119.8
C25 C24 C23 120.1(2)
C25 C24 H24 120.0
C23 C24 H24 120.0
C24 C25 C20 119.09(19)
C24 C25 H25 120.5
C20 C25 H25 120.5
C39 C26 N2 105.48(15)
C39 C26 C27 122.61(16)
N2 C26 C27 131.85(17)
C28 C27 C32 119.25(16)
C28 C27 C26 124.21(16)
C32 C27 C26 116.40(16)
C29 C28 C27 120.91(17)
C29 C28 H28 119.5
C27 C28 H28 119.5
C28 C29 C30 120.09(18)
C28 C29 H29 120.0
C30 C29 H29 120.0
C31 C30 C29 119.95(17)
C31 C30 H30 120.0
C29 C30 H30 120.0
C30 C31 C32 121.91(17)
C30 C31 H31 119.0
C32 C31 H31 119.0
C31 C32 C27 117.86(17)
C31 C32 C33 121.12(16)
C27 C32 C33 120.99(16)
C34 C33 C38 117.23(17)
C34 C33 C32 122.49(16)
C38 C33 C32 120.27(16)
C35 C34 C33 121.79(17)
C35 C34 H34 119.1
C33 C34 H34 119.1
C34 C35 C36 120.39(18)
C34 C35 H35 119.8
C36 C35 H35 119.8
C37 C36 C35 119.54(19)
C37 C36 H36 120.2
C35 C36 H36 120.2
C36 C37 C38 120.67(18)
C36 C37 H37 119.7
C38 C37 H37 119.7
C37 C38 C33 120.36(17)
C37 C38 C39 122.07(16)
C33 C38 C39 117.41(16)
C26 C39 N3 111.01(16)
C26 C39 C38 121.98(16)
N3 C39 C38 126.92(17)

loop_
_geom_bond_atom_site_label_1
_geom_bond_atom_site_label_2
_geom_bond_distance
N1 C13 1.412(2)
N1 C1 1.421(2)
N1 C7 1.427(2)
N2 C19 1.382(2)
N2 C26 1.386(2)
N2 C20 1.442(3)
N3 C19 1.324(2)
N3 C39 1.383(2)
C1 C6 1.392(2)
C1 C2 1.397(3)
C2 C3 1.389(3)
C2 H2 0.9500
C3 C4 1.390(3)
C3 H3 0.9500
C4 C5 1.379(3)
C4 H4 0.9500
C5 C6 1.386(3)
C5 H5 0.9500
C6 H6 0.9500
C7 C12 1.391(2)
C7 C8 1.393(3)
C8 C9 1.382(3)
C8 H8 0.9500
C9 C10 1.391(3)
C9 H9 0.9500
C10 C11 1.389(3)
C10 H10 0.9500
C11 C12 1.388(3)
C11 H11 0.9500
C12 H12 0.9500
C13 C18 1.395(2)
C13 C14 1.399(2)
C14 C15 1.380(2)
C14 H14 0.9500
C15 C16 1.400(2)
C15 H15 0.9500
C16 C17 1.396(2)
C16 C19 1.470(2)
C17 C18 1.386(2)
C17 H17 0.9500
C18 H18 0.9500
C20 C21 1.389(3)
C20 C25 1.391(3)
C21 C22 1.381(3)
C21 H21 0.9500
C22 C23 1.387(3)
C22 H22 0.9500
C23 C24 1.386(3)
C23 H23 0.9500
C24 C25 1.385(3)
C24 H24 0.9500
C25 H25 0.9500
C26 C39 1.379(3)
C26 C27 1.439(2)
C27 C28 1.414(3)
C27 C32 1.424(2)
C28 C29 1.380(2)
C28 H28 0.9500
C29 C30 1.391(3)
C29 H29 0.9500
C30 C31 1.381(3)
C30 H30 0.9500
C31 C32 1.407(2)
C31 H31 0.9500
C32 C33 1.466(3)
C33 C34 1.409(2)
C33 C38 1.421(2)
C34 C35 1.372(3)
C34 H34 0.9500
C35 C36 1.403(3)
C35 H35 0.9500
C36 C37 1.376(3)
C36 H36 0.9500
C37 C38 1.404(3)
C37 H37 0.9500
C38 C39 1.432(2)

loop_
_geom_torsion_atom_site_label_1
_geom_torsion_atom_site_label_2
_geom_torsion_atom_site_label_3
_geom_torsion_atom_site_label_4
_geom_torsion
C13 N1 C1 C6 138.71(17)
C7 N1 C1 C6 -37.1(2)
C13 N1 C1 C2 -41.5(2)
C7 N1 C1 C2 142.73(17)
C6 C1 C2 C3 -2.4(3)
N1 C1 C2 C3 177.78(16)
C1 C2 C3 C4 1.1(3)
C2 C3 C4 C5 1.2(3)
C3 C4 C5 C6 -2.2(3)
C4 C5 C6 C1 0.9(3)
C2 C1 C6 C5 1.4(3)
N1 C1 C6 C5 -178.75(16)
C13 N1 C7 C12 135.45(16)
C1 N1 C7 C12 -48.7(2)
C13 N1 C7 C8 -45.7(2)
C1 N1 C7 C8 130.21(18)
C12 C7 C8 C9 -1.0(3)
N1 C7 C8 C9 -179.86(16)
C7 C8 C9 C10 0.8(3)
C8 C9 C10 C11 0.0(3)
C9 C10 C11 C12 -0.6(3)
C10 C11 C12 C7 0.5(3)
C8 C7 C12 C11 0.4(3)
N1 C7 C12 C11 179.26(15)
C1 N1 C13 C18 158.47(16)
C7 N1 C13 C18 -25.8(2)
C1 N1 C13 C14 -22.1(2)
C7 N1 C13 C14 153.59(16)
C18 C13 C14 C15 -0.5(2)
N1 C13 C14 C15 -179.94(15)
C13 C14 C15 C16 1.8(3)
C14 C15 C16 C17 -1.8(2)
C14 C15 C16 C19 -179.67(16)
C15 C16 C17 C18 0.7(3)
C19 C16 C17 C18 178.44(16)
C16 C17 C18 C13 0.5(3)
C14 C13 C18 C17 -0.6(3)
N1 C13 C18 C17 178.85(16)
C39 N3 C19 N2 -0.31(19)
C39 N3 C19 C16 179.08(15)
C26 N2 C19 N3 0.03(19)
C20 N2 C19 N3 -177.37(16)
C26 N2 C19 C16 -179.35(15)
C20 N2 C19 C16 3.3(3)
C17 C16 C19 N3 -151.47(18)
C15 C16 C19 N3 26.2(2)
C17 C16 C19 N2 27.8(3)
C15 C16 C19 N2 -154.46(16)
C19 N2 C20 C21 -109.2(2)
C26 N2 C20 C21 73.9(2)
C19 N2 C20 C25 70.6(2)
C26 N2 C20 C25 -106.3(2)
C25 C20 C21 C22 1.1(3)
N2 C20 C21 C22 -179.09(16)
C20 C21 C22 C23 -0.9(3)
C21 C22 C23 C24 0.1(3)
C22 C23 C24 C25 0.5(3)
C23 C24 C25 C20 -0.2(3)
C21 C20 C25 C24 -0.6(3)
N2 C20 C25 C24 179.63(16)
C19 N2 C26 C39 0.27(17)
C20 N2 C26 C39 177.72(16)
C19 N2 C26 C27 -177.10(17)
C20 N2 C26 C27 0.3(3)
C39 C26 C27 C28 -170.97(17)
N2 C26 C27 C28 6.0(3)
C39 C26 C27 C32 4.6(2)
N2 C26 C27 C32 -178.41(16)
C32 C27 C28 C29 0.2(3)
C26 C27 C28 C29 175.68(16)
C27 C28 C29 C30 1.1(3)
C28 C29 C30 C31 -1.0(3)
C29 C30 C31 C32 -0.4(3)
C30 C31 C32 C27 1.7(3)
C30 C31 C32 C33 -176.41(16)
C28 C27 C32 C31 -1.6(2)
C26 C27 C32 C31 -177.38(14)
C28 C27 C32 C33 176.53(15)
C26 C27 C32 C33 0.7(2)
C31 C32 C33 C34 -8.3(3)
C27 C32 C33 C34 173.69(16)
C31 C32 C33 C38 173.43(16)
C27 C32 C33 C38 -4.6(2)
C38 C33 C34 C35 1.3(3)
C32 C33 C34 C35 -177.05(17)
C33 C34 C35 C36 -2.1(3)
C34 C35 C36 C37 1.2(3)
C35 C36 C37 C38 0.5(3)
C36 C37 C38 C33 -1.3(3)
C36 C37 C38 C39 174.03(19)
C34 C33 C38 C37 0.4(2)
C32 C33 C38 C37 178.81(16)
C34 C33 C38 C39 -175.16(15)
C32 C33 C38 C39 3.2(2)
N2 C26 C39 N3 -0.48(19)
C27 C26 C39 N3 177.20(14)
N2 C26 C39 C38 176.18(15)
C27 C26 C39 C38 -6.1(3)
C19 N3 C39 C26 0.49(19)
C19 N3 C39 C38 -175.96(16)
C37 C38 C39 C26 -173.49(17)
C33 C38 C39 C26 2.0(2)
C37 C38 C39 N3 2.6(3)
C33 C38 C39 N3 178.09(16)
